data_4025797
loop_
_publ_author_name
'Mathias Schelwies'
'Andreas Farwick'
'Frank Rominger'
'G\"unter Helmchen'

_publ_section_title
;
 Platinum(II) Chloride-Catalyzed Stereoselective Domino Enyne
 Isomerization/Diels-Alder Reaction
;
_journal_name_full 'Journal of Organic Chemistry'
_journal_page_first 7917
_journal_page_last 7919
_journal_paper_doi 10.1021/jo1014068
_journal_volume 75
_journal_year 2010
_chemical_absolute_configuration rmad
_chemical_formula_sum 'C27 H32 N2 O4 S Si'
_chemical_formula_weight 508.70
_chemical_name_systematic
; 
 ? 
;
_space_group_IT_number 19
_symmetry_cell_setting orthorhombic
_symmetry_space_group_name_Hall 'P 2ac 2ab'
_symmetry_space_group_name_H-M 'P 21 21 21'
_atom_sites_solution_hydrogens geom
_atom_sites_solution_primary direct
_atom_sites_solution_secondary difmap
_audit_creation_method SHELXL-97
_cell_angle_alpha 90.00
_cell_angle_beta 90.00
_cell_angle_gamma 90.00
_cell_formula_units_Z 4
_cell_length_a 6.61020(10)
_cell_length_b 13.50150(10)
_cell_length_c 30.83130(10)
_cell_measurement_temperature 200(2)
_cell_volume 2751.62(5)
_computing_cell_refinement 'Bruker SAINT'
_computing_data_collection 'Bruker SMART'
_computing_data_reduction 'Bruker SAINT'
_computing_molecular_graphics 'Bruker SHELXTL'
_computing_publication_material 'Bruker SHELXTL'
_computing_structure_refinement 'SHELXL-97 (Sheldrick, 2008)'
_computing_structure_solution 'SHELXS-97 (Sheldrick, 2008)'
_diffrn_ambient_temperature 200(2)
_diffrn_measured_fraction_theta_full 0.999
_diffrn_measured_fraction_theta_max 0.999
_diffrn_measurement_device_type 'Bruker SMART CCD'
_diffrn_measurement_method '\w scans'
_diffrn_radiation_monochromator graphite
_diffrn_radiation_source 'fine-focus sealed tube'
_diffrn_radiation_type MoK\a
_diffrn_radiation_wavelength 0.71073
_diffrn_reflns_av_R_equivalents 0.0574
_diffrn_reflns_av_sigmaI/netI 0.0446
_diffrn_reflns_limit_h_max 7
_diffrn_reflns_limit_h_min -7
_diffrn_reflns_limit_k_max 16
_diffrn_reflns_limit_k_min -16
_diffrn_reflns_limit_l_max 36
_diffrn_reflns_limit_l_min -36
_diffrn_reflns_number 23406
_diffrn_reflns_theta_full 25.05
_diffrn_reflns_theta_max 25.05
_diffrn_reflns_theta_min 1.65
_exptl_absorpt_coefficient_mu 0.195
_exptl_absorpt_correction_T_max 0.9808
_exptl_absorpt_correction_T_min 0.9261
_exptl_absorpt_correction_type multi-scan
_exptl_absorpt_process_details
;
Sheldrick, G. M. (2008). <i>SADABS</i>. University of G\"ottingen, Germany.
;
_exptl_crystal_colour colorless
_exptl_crystal_density_diffrn 1.228
_exptl_crystal_density_method 'not measured'
_exptl_crystal_description polyhedron
_exptl_crystal_F_000 1080
_exptl_crystal_size_max 0.40
_exptl_crystal_size_mid 0.36
_exptl_crystal_size_min 0.10
_refine_diff_density_max 0.161
_refine_diff_density_min -0.201
_refine_diff_density_rms 0.037
_refine_ls_abs_structure_details 'Flack H D (1983), Acta Cryst. A39, 876-881'
_refine_ls_abs_structure_Flack -0.02(9)
_refine_ls_extinction_method none
_refine_ls_goodness_of_fit_ref 1.061
_refine_ls_hydrogen_treatment constr
_refine_ls_matrix_type full
_refine_ls_number_parameters 329
_refine_ls_number_reflns 4854
_refine_ls_number_restraints 7
_refine_ls_restrained_S_all 1.064
_refine_ls_R_factor_all 0.0637
_refine_ls_R_factor_gt 0.0437
_refine_ls_shift/su_max 0.000
_refine_ls_shift/su_mean 0.000
_refine_ls_structure_factor_coef Fsqd
_refine_ls_weighting_details 'calc w=1/[\s^2^(Fo^2^)+(0.0421P)^2^+0.5218P] where P=(Fo^2^+2Fc^2^)/3'
_refine_ls_weighting_scheme calc
_refine_ls_wR_factor_gt 0.0887
_refine_ls_wR_factor_ref 0.0973
_reflns_number_gt 3909
_reflns_number_total 4854
_reflns_threshold_expression >2sigma(I)
_cod_data_source_file jo1014068_si_003.cif
_cod_data_source_block afa7
_cod_depositor_comments
;
The following automatic conversions were performed:

'_symmetry_cell_setting' value 'Orthorhombic' changed to
'orthorhombic' according to the built-in table from CIF Core
dictionary named 'cif_core.dic' version 2.4.1 from 2010-06-29.

Automatic conversion script
Id: cif_fix_values 1646 2011-03-28 12:23:43Z adriana 
;
_cod_database_code 4025797

loop_
_symmetry_equiv_pos_as_xyz
'x, y, z'
'-x+1/2, -y, z+1/2'
'-x, y+1/2, -z+1/2'
'x+1/2, -y+1/2, -z'

loop_
_atom_site_label
_atom_site_type_symbol
_atom_site_fract_x
_atom_site_fract_y
_atom_site_fract_z
_atom_site_U_iso_or_equiv
_atom_site_adp_type
_atom_site_occupancy
_atom_site_symmetry_multiplicity
_atom_site_calc_flag
_atom_site_refinement_flags
_atom_site_disorder_assembly
_atom_site_disorder_group
N1 N 0.3468(4) 0.58713(16) 0.21766(7) 0.0413(6) Uani 1 1 d . . .
C2 C 0.4342(4) 0.49789(18) 0.23798(8) 0.0350(6) Uani 1 1 d . A .
H2 H 0.5676 0.4824 0.2243 0.042 Uiso 1 1 calc R . .
C3 C 0.2803(4) 0.41654(18) 0.22640(8) 0.0322(6) Uani 1 1 d . . .
H3 H 0.2390 0.3819 0.2537 0.039 Uiso 1 1 calc R A .
C4 C 0.3452(4) 0.33752(18) 0.19265(7) 0.0320(6) Uani 1 1 d . A .
H4 H 0.4591 0.2975 0.2049 0.038 Uiso 1 1 calc R . .
C5 C 0.4106(4) 0.38140(18) 0.14963(8) 0.0299(6) Uani 1 1 d . . .
O5 O 0.5289(3) 0.44772(13) 0.14318(5) 0.0408(5) Uani 1 1 d . A .
N6 N 0.3118(3) 0.33091(16) 0.11643(6) 0.0346(5) Uani 1 1 d . A .
C7 C 0.1685(4) 0.2642(2) 0.13186(8) 0.0396(7) Uani 1 1 d . . .
O7 O 0.0609(3) 0.21511(15) 0.10878(6) 0.0582(6) Uani 1 1 d . A .
C8 C 0.1695(4) 0.2676(2) 0.18079(8) 0.0396(7) Uani 1 1 d . A .
H8 H 0.1960 0.2000 0.1927 0.048 Uiso 1 1 calc R . .
C9 C -0.0396(5) 0.3055(2) 0.19671(9) 0.0553(8) Uani 1 1 d . . .
H9A H -0.1483 0.2744 0.1793 0.066 Uiso 1 1 calc R A .
H9B H -0.0595 0.2864 0.2274 0.066 Uiso 1 1 calc R . .
C10 C -0.0523(4) 0.4151(2) 0.19252(9) 0.0505(8) Uani 1 1 d . A .
H10 H -0.1658 0.4456 0.1791 0.061 Uiso 1 1 calc R . .
C11 C 0.0980(4) 0.4686(2) 0.20786(8) 0.0373(6) Uani 1 1 d . A .
C12 C 0.1341(5) 0.5785(2) 0.20607(10) 0.0498(8) Uani 1 1 d . A .
H12A H 0.1085 0.6048 0.1766 0.060 Uiso 1 1 calc R . .
H12B H 0.0472 0.6139 0.2271 0.060 Uiso 1 1 calc R . .
S1 S 0.4823(2) 0.68515(7) 0.20863(3) 0.0374(4) Uani 0.874(5) 1 d PD A 1
O11 O 0.3610(5) 0.76999(16) 0.21767(9) 0.0601(9) Uani 0.874(5) 1 d PD A 1
O12 O 0.6707(4) 0.67406(19) 0.23181(6) 0.0494(8) Uani 0.874(5) 1 d PD A 1
S1B S 0.3806(19) 0.6983(7) 0.2018(3) 0.055(3) Uiso 0.126(5) 1 d PD A 2
O11B O 0.228(3) 0.7671(12) 0.1973(6) 0.058(6) Uiso 0.126(5) 1 d PD A 2
O12B O 0.546(3) 0.7128(14) 0.2321(6) 0.055(6) Uiso 0.126(5) 1 d PD A 2
C13 C 0.5376(5) 0.6836(2) 0.15246(8) 0.0474(7) Uani 1 1 d . . .
H13A H 0.5969 0.6187 0.1446 0.057 Uiso 1 1 calc R A 1
H13B H 0.4107 0.6920 0.1358 0.057 Uiso 1 1 calc R A 1
C14 C 0.6847(5) 0.7656(2) 0.14031(9) 0.0504(8) Uani 1 1 d . A .
H14A H 0.8028 0.7628 0.1600 0.060 Uiso 1 1 calc R . .
H14B H 0.6177 0.8305 0.1446 0.060 Uiso 1 1 calc R . .
Si1 Si 0.77529(14) 0.75653(7) 0.08284(3) 0.0528(3) Uani 1 1 d . . .
C15 C 0.9699(7) 0.8546(3) 0.07449(13) 0.0932(14) Uani 1 1 d . A .
H15A H 1.0842 0.8430 0.0941 0.140 Uiso 1 1 calc R . .
H15B H 0.9106 0.9196 0.0806 0.140 Uiso 1 1 calc R . .
H15C H 1.0174 0.8527 0.0444 0.140 Uiso 1 1 calc R . .
C16 C 0.8885(8) 0.6330(3) 0.07400(13) 0.1001(16) Uani 1 1 d . A .
H16A H 0.9992 0.6228 0.0947 0.150 Uiso 1 1 calc R . .
H16B H 0.9411 0.6288 0.0443 0.150 Uiso 1 1 calc R . .
H16C H 0.7852 0.5819 0.0783 0.150 Uiso 1 1 calc R . .
C17 C 0.5635(7) 0.7774(4) 0.04547(11) 0.1119(18) Uani 1 1 d . A .
H17A H 0.5054 0.8431 0.0508 0.168 Uiso 1 1 calc R . .
H17B H 0.4598 0.7267 0.0502 0.168 Uiso 1 1 calc R . .
H17C H 0.6123 0.7737 0.0155 0.168 Uiso 1 1 calc R . .
C21 C 0.4625(4) 0.51355(18) 0.28641(8) 0.0371(6) Uani 1 1 d . . .
C22 C 0.3095(5) 0.5498(2) 0.31230(9) 0.0523(8) Uani 1 1 d . A .
H22 H 0.1802 0.5623 0.3000 0.063 Uiso 1 1 calc R . .
C23 C 0.3416(7) 0.5684(2) 0.35622(9) 0.0635(10) Uani 1 1 d . . .
H23 H 0.2355 0.5943 0.3736 0.076 Uiso 1 1 calc R A .
C24 C 0.5256(7) 0.5492(2) 0.37407(10) 0.0654(10) Uani 1 1 d . A .
H24 H 0.5481 0.5621 0.4040 0.078 Uiso 1 1 calc R . .
C25 C 0.6777(6) 0.5114(2) 0.34930(11) 0.0616(9) Uani 1 1 d . . .
H25 H 0.8048 0.4969 0.3622 0.074 Uiso 1 1 calc R A .
C26 C 0.6483(5) 0.4940(2) 0.30534(9) 0.0471(8) Uani 1 1 d . A .
H26 H 0.7559 0.4685 0.2882 0.056 Uiso 1 1 calc R . .
C31 C 0.3487(5) 0.35072(19) 0.07144(8) 0.0405(7) Uani 1 1 d . . .
C32 C 0.5282(5) 0.3216(2) 0.05274(9) 0.0600(9) Uani 1 1 d . A .
H32 H 0.6283 0.2885 0.0694 0.072 Uiso 1 1 calc R . .
C33 C 0.5603(7) 0.3414(3) 0.00923(12) 0.0802(12) Uani 1 1 d . . .
H33 H 0.6835 0.3216 -0.0040 0.096 Uiso 1 1 calc R A .
C34 C 0.4178(9) 0.3886(3) -0.01463(11) 0.0879(15) Uani 1 1 d . A .
H34 H 0.4425 0.4017 -0.0444 0.106 Uiso 1 1 calc R . .
C35 C 0.2375(8) 0.4180(3) 0.00376(11) 0.0877(13) Uani 1 1 d . . .
H35 H 0.1386 0.4512 -0.0132 0.105 Uiso 1 1 calc R A .
C36 C 0.2015(6) 0.3983(2) 0.04775(9) 0.0618(9) Uani 1 1 d . A .
H36 H 0.0778 0.4175 0.0610 0.074 Uiso 1 1 calc R . .

loop_
_atom_site_aniso_label
_atom_site_aniso_U_11
_atom_site_aniso_U_22
_atom_site_aniso_U_33
_atom_site_aniso_U_23
_atom_site_aniso_U_13
_atom_site_aniso_U_12
N1 0.0519(15) 0.0382(13) 0.0338(12) 0.0042(10) 0.0001(11) -0.0054(12)
C2 0.0366(15) 0.0378(15) 0.0307(13) -0.0064(11) 0.0041(12) 0.0024(12)
C3 0.0360(15) 0.0338(14) 0.0269(12) -0.0007(11) 0.0044(11) 0.0011(12)
C4 0.0370(14) 0.0326(14) 0.0264(13) -0.0009(10) -0.0049(11) 0.0040(12)
C5 0.0309(15) 0.0319(14) 0.0268(13) -0.0046(11) 0.0001(11) 0.0071(12)
O5 0.0401(11) 0.0467(11) 0.0355(10) -0.0040(8) 0.0041(9) -0.0095(10)
N6 0.0415(13) 0.0366(12) 0.0258(10) -0.0034(9) -0.0008(10) -0.0029(11)
C7 0.0478(17) 0.0366(15) 0.0343(14) -0.0045(12) -0.0043(13) -0.0027(14)
O7 0.0702(15) 0.0634(13) 0.0410(11) -0.0090(10) -0.0076(11) -0.0271(12)
C8 0.0538(18) 0.0356(15) 0.0294(14) 0.0019(11) -0.0001(13) -0.0063(14)
C9 0.0477(18) 0.074(2) 0.0437(16) -0.0112(15) 0.0092(14) -0.0255(17)
C10 0.0318(17) 0.074(2) 0.0457(17) -0.0036(15) 0.0064(14) 0.0045(16)
C11 0.0326(15) 0.0475(16) 0.0317(13) -0.0003(13) 0.0072(13) 0.0053(13)
C12 0.055(2) 0.0490(17) 0.0451(16) 0.0085(15) 0.0080(16) 0.0151(15)
S1 0.0517(9) 0.0345(5) 0.0258(5) -0.0034(4) 0.0074(5) -0.0048(5)
O11 0.081(2) 0.0328(14) 0.0665(18) -0.0052(12) 0.0273(16) 0.0009(13)
O12 0.0548(17) 0.0626(17) 0.0308(12) 0.0017(11) -0.0078(11) -0.0225(15)
C13 0.067(2) 0.0474(16) 0.0279(13) -0.0003(13) 0.0062(14) -0.0089(16)
C14 0.067(2) 0.0439(17) 0.0399(16) 0.0000(13) 0.0102(15) -0.0033(16)
Si1 0.0682(6) 0.0553(5) 0.0350(4) 0.0047(4) 0.0117(4) -0.0020(5)
C15 0.112(3) 0.084(3) 0.084(3) 0.003(2) 0.041(3) -0.028(3)
C16 0.149(4) 0.069(3) 0.083(3) 0.000(2) 0.053(3) 0.015(3)
C17 0.103(3) 0.186(5) 0.047(2) 0.015(3) -0.010(2) 0.012(4)
C21 0.0501(17) 0.0305(13) 0.0307(13) -0.0054(11) 0.0032(13) 0.0007(13)
C22 0.066(2) 0.0564(19) 0.0345(15) -0.0050(14) -0.0009(15) 0.0147(17)
C23 0.102(3) 0.058(2) 0.0310(16) -0.0031(14) 0.0111(19) 0.012(2)
C24 0.115(3) 0.0504(19) 0.0304(16) 0.0006(14) -0.011(2) -0.013(2)
C25 0.077(3) 0.056(2) 0.051(2) 0.0102(16) -0.0241(19) -0.0109(19)
C26 0.0509(19) 0.0421(17) 0.0482(18) 0.0011(13) -0.0076(15) -0.0022(15)
C31 0.0607(19) 0.0359(15) 0.0250(13) -0.0036(11) 0.0012(14) -0.0029(14)
C32 0.074(2) 0.058(2) 0.0484(17) 0.0006(15) 0.0185(17) 0.008(2)
C33 0.119(3) 0.067(2) 0.055(2) -0.0013(19) 0.041(2) 0.007(2)
C34 0.174(5) 0.054(2) 0.0357(19) 0.0034(17) 0.026(3) -0.003(3)
C35 0.145(4) 0.077(3) 0.041(2) 0.0119(18) -0.019(3) 0.017(3)
C36 0.087(3) 0.063(2) 0.0347(16) -0.0013(15) -0.0037(17) 0.018(2)

loop_
_atom_type_symbol
_atom_type_description
_atom_type_scat_dispersion_real
_atom_type_scat_dispersion_imag
_atom_type_scat_source
C C 0.0033 0.0016 'International Tables Vol C Tables 4.2.6.8 and 6.1.1.4'
H H 0.0000 0.0000 'International Tables Vol C Tables 4.2.6.8 and 6.1.1.4'
N N 0.0061 0.0033 'International Tables Vol C Tables 4.2.6.8 and 6.1.1.4'
O O 0.0106 0.0060 'International Tables Vol C Tables 4.2.6.8 and 6.1.1.4'
Si Si 0.0817 0.0704 'International Tables Vol C Tables 4.2.6.8 and 6.1.1.4'
S S 0.1246 0.1234 'International Tables Vol C Tables 4.2.6.8 and 6.1.1.4'

loop_
_geom_angle_atom_site_label_1
_geom_angle_atom_site_label_2
_geom_angle_atom_site_label_3
_geom_angle
_geom_angle_site_symmetry_1
_geom_angle_site_symmetry_3
_geom_angle_publ_flag
C12 N1 C2 114.6(2) . . ?
C12 N1 S1B 97.8(5) . . ?
C2 N1 S1B 147.6(5) . . ?
C12 N1 S1 123.8(2) . . ?
C2 N1 S1 121.5(2) . . ?
S1B N1 S1 26.1(4) . . ?
N1 C2 C21 110.6(2) . . ?
N1 C2 C3 103.0(2) . . ?
C21 C2 C3 114.1(2) . . ?
N1 C2 H2 109.6 . . ?
C21 C2 H2 109.6 . . ?
C3 C2 H2 109.6 . . ?
C11 C3 C2 106.5(2) . . ?
C11 C3 C4 106.7(2) . . ?
C2 C3 C4 117.6(2) . . ?
C11 C3 H3 108.6 . . ?
C2 C3 H3 108.6 . . ?
C4 C3 H3 108.6 . . ?
C5 C4 C8 104.29(19) . . ?
C5 C4 C3 113.4(2) . . ?
C8 C4 C3 111.8(2) . . ?
C5 C4 H4 109.1 . . ?
C8 C4 H4 109.1 . . ?
C3 C4 H4 109.1 . . ?
O5 C5 N6 123.1(2) . . ?
O5 C5 C4 128.3(2) . . ?
N6 C5 C4 108.5(2) . . ?
C7 N6 C5 112.7(2) . . ?
C7 N6 C31 124.6(2) . . ?
C5 N6 C31 122.7(2) . . ?
O7 C7 N6 123.8(2) . . ?
O7 C7 C8 127.6(3) . . ?
N6 C7 C8 108.6(2) . . ?
C7 C8 C4 105.1(2) . . ?
C7 C8 C9 108.8(2) . . ?
C4 C8 C9 113.2(2) . . ?
C7 C8 H8 109.9 . . ?
C4 C8 H8 109.9 . . ?
C9 C8 H8 109.9 . . ?
C10 C9 C8 110.5(2) . . ?
C10 C9 H9A 109.5 . . ?
C8 C9 H9A 109.5 . . ?
C10 C9 H9B 109.5 . . ?
C8 C9 H9B 109.5 . . ?
H9A C9 H9B 108.1 . . ?
C11 C10 C9 118.2(3) . . ?
C11 C10 H10 120.9 . . ?
C9 C10 H10 120.9 . . ?
C10 C11 C12 130.4(3) . . ?
C10 C11 C3 118.9(2) . . ?
C12 C11 C3 110.3(2) . . ?
N1 C12 C11 102.9(2) . . ?
N1 C12 H12A 111.2 . . ?
C11 C12 H12A 111.2 . . ?
N1 C12 H12B 111.2 . . ?
C11 C12 H12B 111.2 . . ?
H12A C12 H12B 109.1 . . ?
O11 S1 O12 118.16(17) . . ?
O11 S1 N1 108.14(15) . . ?
O12 S1 N1 107.87(14) . . ?
O11 S1 C13 108.46(15) . . ?
O12 S1 C13 107.75(15) . . ?
N1 S1 C13 105.81(13) . . ?
O11B S1B O12B 121.6(13) . . ?
O11B S1B N1 124.3(10) . . ?
O12B S1B N1 91.9(9) . . ?
O11B S1B C13 113.6(9) . . ?
O12B S1B C13 97.0(9) . . ?
N1 S1B C13 103.3(5) . . ?
C14 C13 S1 111.39(19) . . ?
C14 C13 S1B 118.9(3) . . ?
S1 C13 S1B 23.0(4) . . ?
C14 C13 H13A 109.3 . . ?
S1 C13 H13A 109.3 . . ?
S1B C13 H13A 121.2 . . ?
C14 C13 H13B 109.3 . . ?
S1 C13 H13B 109.3 . . ?
S1B C13 H13B 86.5 . . ?
H13A C13 H13B 108.0 . . ?
C13 C14 Si1 112.94(19) . . ?
C13 C14 H14A 109.0 . . ?
Si1 C14 H14A 109.0 . . ?
C13 C14 H14B 109.0 . . ?
Si1 C14 H14B 109.0 . . ?
H14A C14 H14B 107.8 . . ?
C17 Si1 C16 110.8(2) . . ?
C17 Si1 C15 109.3(2) . . ?
C16 Si1 C15 110.0(2) . . ?
C17 Si1 C14 109.86(18) . . ?
C16 Si1 C14 109.12(15) . . ?
C15 Si1 C14 107.74(15) . . ?
Si1 C15 H15A 109.5 . . ?
Si1 C15 H15B 109.5 . . ?
H15A C15 H15B 109.5 . . ?
Si1 C15 H15C 109.5 . . ?
H15A C15 H15C 109.5 . . ?
H15B C15 H15C 109.5 . . ?
Si1 C16 H16A 109.5 . . ?
Si1 C16 H16B 109.5 . . ?
H16A C16 H16B 109.5 . . ?
Si1 C16 H16C 109.5 . . ?
H16A C16 H16C 109.5 . . ?
H16B C16 H16C 109.5 . . ?
Si1 C17 H17A 109.5 . . ?
Si1 C17 H17B 109.5 . . ?
H17A C17 H17B 109.5 . . ?
Si1 C17 H17C 109.5 . . ?
H17A C17 H17C 109.5 . . ?
H17B C17 H17C 109.5 . . ?
C22 C21 C26 118.3(3) . . ?
C22 C21 C2 121.9(3) . . ?
C26 C21 C2 119.8(2) . . ?
C21 C22 C23 121.0(3) . . ?
C21 C22 H22 119.5 . . ?
C23 C22 H22 119.5 . . ?
C24 C23 C22 119.7(3) . . ?
C24 C23 H23 120.1 . . ?
C22 C23 H23 120.1 . . ?
C23 C24 C25 120.3(3) . . ?
C23 C24 H24 119.8 . . ?
C25 C24 H24 119.8 . . ?
C24 C25 C26 120.5(3) . . ?
C24 C25 H25 119.8 . . ?
C26 C25 H25 119.8 . . ?
C21 C26 C25 120.2(3) . . ?
C21 C26 H26 119.9 . . ?
C25 C26 H26 119.9 . . ?
C36 C31 C32 121.4(3) . . ?
C36 C31 N6 118.7(3) . . ?
C32 C31 N6 119.9(3) . . ?
C31 C32 C33 118.9(3) . . ?
C31 C32 H32 120.6 . . ?
C33 C32 H32 120.6 . . ?
C34 C33 C32 120.7(4) . . ?
C34 C33 H33 119.7 . . ?
C32 C33 H33 119.7 . . ?
C33 C34 C35 120.9(3) . . ?
C33 C34 H34 119.6 . . ?
C35 C34 H34 119.6 . . ?
C34 C35 C36 119.4(4) . . ?
C34 C35 H35 120.3 . . ?
C36 C35 H35 120.3 . . ?
C31 C36 C35 118.8(4) . . ?
C31 C36 H36 120.6 . . ?
C35 C36 H36 120.6 . . ?

loop_
_geom_bond_atom_site_label_1
_geom_bond_atom_site_label_2
_geom_bond_distance
_geom_bond_site_symmetry_2
_geom_bond_publ_flag
N1 C12 1.455(4) . ?
N1 C2 1.476(3) . ?
N1 S1B 1.595(9) . ?
N1 S1 1.622(2) . ?
C2 C21 1.519(3) . ?
C2 C3 1.539(3) . ?
C2 H2 1.0000 . ?
C3 C11 1.508(4) . ?
C3 C4 1.551(3) . ?
C3 H3 1.0000 . ?
C4 C5 1.516(3) . ?
C4 C8 1.541(4) . ?
C4 H4 1.0000 . ?
C5 O5 1.205(3) . ?
C5 N6 1.393(3) . ?
N6 C7 1.391(3) . ?
N6 C31 1.434(3) . ?
C7 O7 1.205(3) . ?
C7 C8 1.509(3) . ?
C8 C9 1.554(4) . ?
C8 H8 1.0000 . ?
C9 C10 1.487(5) . ?
C9 H9A 0.9900 . ?
C9 H9B 0.9900 . ?
C10 C11 1.316(4) . ?
C10 H10 0.9500 . ?
C11 C12 1.504(4) . ?
C12 H12A 0.9900 . ?
C12 H12B 0.9900 . ?
S1 O11 1.426(3) . ?
S1 O12 1.444(3) . ?
S1 C13 1.770(2) . ?
S1B O11B 1.376(13) . ?
S1B O12B 1.452(14) . ?
S1B C13 1.851(9) . ?
C13 C14 1.520(4) . ?
C13 H13A 0.9900 . ?
C13 H13B 0.9900 . ?
C14 Si1 1.875(3) . ?
C14 H14A 0.9900 . ?
C14 H14B 0.9900 . ?
Si1 C17 1.835(4) . ?
Si1 C16 1.848(4) . ?
Si1 C15 1.864(4) . ?
C15 H15A 0.9800 . ?
C15 H15B 0.9800 . ?
C15 H15C 0.9800 . ?
C16 H16A 0.9800 . ?
C16 H16B 0.9800 . ?
C16 H16C 0.9800 . ?
C17 H17A 0.9800 . ?
C17 H17B 0.9800 . ?
C17 H17C 0.9800 . ?
C21 C22 1.379(4) . ?
C21 C26 1.385(4) . ?
C22 C23 1.393(4) . ?
C22 H22 0.9500 . ?
C23 C24 1.359(5) . ?
C23 H23 0.9500 . ?
C24 C25 1.362(5) . ?
C24 H24 0.9500 . ?
C25 C26 1.390(4) . ?
C25 H25 0.9500 . ?
C26 H26 0.9500 . ?
C31 C36 1.376(4) . ?
C31 C32 1.376(4) . ?
C32 C33 1.384(4) . ?
C32 H32 0.9500 . ?
C33 C34 1.355(6) . ?
C33 H33 0.9500 . ?
C34 C35 1.378(6) . ?
C34 H34 0.9500 . ?
C35 C36 1.403(5) . ?
C35 H35 0.9500 . ?
C36 H36 0.9500 . ?

loop_
_geom_torsion_atom_site_label_1
_geom_torsion_atom_site_label_2
_geom_torsion_atom_site_label_3
_geom_torsion_atom_site_label_4
_geom_torsion
_geom_torsion_site_symmetry_1
_geom_torsion_site_symmetry_2
_geom_torsion_site_symmetry_3
_geom_torsion_site_symmetry_4
_geom_torsion_publ_flag
C12 N1 C2 C21 -105.3(3) . . . . ?
S1B N1 C2 C21 73.4(7) . . . . ?
S1 N1 C2 C21 75.7(3) . . . . ?
C12 N1 C2 C3 17.0(3) . . . . ?
S1B N1 C2 C3 -164.2(6) . . . . ?
S1 N1 C2 C3 -161.93(17) . . . . ?
N1 C2 C3 C11 -10.6(2) . . . . ?
C21 C2 C3 C11 109.4(2) . . . . ?
N1 C2 C3 C4 109.0(2) . . . . ?
C21 C2 C3 C4 -131.1(2) . . . . ?
C11 C3 C4 C5 62.9(3) . . . . ?
C2 C3 C4 C5 -56.5(3) . . . . ?
C11 C3 C4 C8 -54.7(3) . . . . ?
C2 C3 C4 C8 -174.1(2) . . . . ?
C8 C4 C5 O5 171.5(2) . . . . ?
C3 C4 C5 O5 49.6(4) . . . . ?
C8 C4 C5 N6 -9.4(3) . . . . ?
C3 C4 C5 N6 -131.3(2) . . . . ?
O5 C5 N6 C7 -174.2(2) . . . . ?
C4 C5 N6 C7 6.6(3) . . . . ?
O5 C5 N6 C31 2.7(4) . . . . ?
C4 C5 N6 C31 -176.5(2) . . . . ?
C5 N6 C7 O7 177.5(3) . . . . ?
C31 N6 C7 O7 0.7(4) . . . . ?
C5 N6 C7 C8 -0.8(3) . . . . ?
C31 N6 C7 C8 -177.6(2) . . . . ?
O7 C7 C8 C4 176.7(3) . . . . ?
N6 C7 C8 C4 -5.2(3) . . . . ?
O7 C7 C8 C9 -61.8(4) . . . . ?
N6 C7 C8 C9 116.3(2) . . . . ?
C5 C4 C8 C7 8.6(3) . . . . ?
C3 C4 C8 C7 131.5(2) . . . . ?
C5 C4 C8 C9 -110.0(2) . . . . ?
C3 C4 C8 C9 12.9(3) . . . . ?
C7 C8 C9 C10 -79.0(3) . . . . ?
C4 C8 C9 C10 37.4(3) . . . . ?
C8 C9 C10 C11 -48.9(3) . . . . ?
C9 C10 C11 C12 175.9(3) . . . . ?
C9 C10 C11 C3 3.6(4) . . . . ?
C2 C3 C11 C10 175.5(2) . . . . ?
C4 C3 C11 C10 49.1(3) . . . . ?
C2 C3 C11 C12 1.8(3) . . . . ?
C4 C3 C11 C12 -124.6(2) . . . . ?
C2 N1 C12 C11 -15.9(3) . . . . ?
S1B N1 C12 C11 164.8(3) . . . . ?
S1 N1 C12 C11 163.05(18) . . . . ?
C10 C11 C12 N1 -164.9(3) . . . . ?
C3 C11 C12 N1 7.9(3) . . . . ?
C12 N1 S1 O11 40.0(3) . . . . ?
C2 N1 S1 O11 -141.1(2) . . . . ?
S1B N1 S1 O11 36.1(7) . . . . ?
C12 N1 S1 O12 168.9(2) . . . . ?
C2 N1 S1 O12 -12.2(2) . . . . ?
S1B N1 S1 O12 165.0(7) . . . . ?
C12 N1 S1 C13 -76.0(3) . . . . ?
C2 N1 S1 C13 102.9(2) . . . . ?
S1B N1 S1 C13 -79.9(7) . . . . ?
C12 N1 S1B O11B 23.0(12) . . . . ?
C2 N1 S1B O11B -155.8(10) . . . . ?
S1 N1 S1B O11B -160.3(16) . . . . ?
C12 N1 S1B O12B 154.2(9) . . . . ?
C2 N1 S1B O12B -24.6(12) . . . . ?
S1 N1 S1B O12B -29.1(9) . . . . ?
C12 N1 S1B C13 -108.1(5) . . . . ?
C2 N1 S1B C13 73.0(8) . . . . ?
S1 N1 S1B C13 68.6(7) . . . . ?
O11 S1 C13 C14 70.7(3) . . . . ?
O12 S1 C13 C14 -58.3(2) . . . . ?
N1 S1 C13 C14 -173.5(2) . . . . ?
O11 S1 C13 S1B -43.2(7) . . . . ?
O12 S1 C13 S1B -172.2(7) . . . . ?
N1 S1 C13 S1B 72.7(7) . . . . ?
O11B S1B C13 C14 72.5(11) . . . . ?
O12B S1B C13 C14 -56.5(9) . . . . ?
N1 S1B C13 C14 -150.2(4) . . . . ?
O11B S1B C13 S1 149.1(15) . . . . ?
O12B S1B C13 S1 20.0(8) . . . . ?
N1 S1B C13 S1 -73.7(8) . . . . ?
S1 C13 C14 Si1 172.16(17) . . . . ?
S1B C13 C14 Si1 -163.7(5) . . . . ?
C13 C14 Si1 C17 65.9(3) . . . . ?
C13 C14 Si1 C16 -55.8(3) . . . . ?
C13 C14 Si1 C15 -175.1(2) . . . . ?
N1 C2 C21 C22 49.4(3) . . . . ?
C3 C2 C21 C22 -66.2(3) . . . . ?
N1 C2 C21 C26 -128.6(3) . . . . ?
C3 C2 C21 C26 115.8(3) . . . . ?
C26 C21 C22 C23 1.4(4) . . . . ?
C2 C21 C22 C23 -176.7(3) . . . . ?
C21 C22 C23 C24 -1.0(5) . . . . ?
C22 C23 C24 C25 -0.4(5) . . . . ?
C23 C24 C25 C26 1.3(5) . . . . ?
C22 C21 C26 C25 -0.4(4) . . . . ?
C2 C21 C26 C25 177.7(3) . . . . ?
C24 C25 C26 C21 -0.9(4) . . . . ?
C7 N6 C31 C36 68.0(4) . . . . ?
C5 N6 C31 C36 -108.5(3) . . . . ?
C7 N6 C31 C32 -111.5(3) . . . . ?
C5 N6 C31 C32 72.0(3) . . . . ?
C36 C31 C32 C33 0.3(5) . . . . ?
N6 C31 C32 C33 179.9(3) . . . . ?
C31 C32 C33 C34 0.0(5) . . . . ?
C32 C33 C34 C35 -0.1(6) . . . . ?
C33 C34 C35 C36 -0.1(6) . . . . ?
C32 C31 C36 C35 -0.6(5) . . . . ?
N6 C31 C36 C35 179.8(3) . . . . ?
C34 C35 C36 C31 0.5(6) . . . . ?
